data_4315626
loop_
_publ_author_name
'Bayrammurad Saparov'
'Svilen Bobev'

_publ_section_title
;
 Isolated \\infty1[ZnPn2]4- Chains in the Zintl Phases Ba2ZnPn2 (Pn = As,
 Sb, Bi) - Synthesis, Structure, and Bonding
;
_journal_name_full 'Inorganic Chemistry'
_journal_page_first 5173
_journal_page_last 5179
_journal_paper_doi 10.1021/ic100296x
_journal_volume 49
_journal_year 2010
_chemical_formula_moiety 'Sb2 Zn, 2(Ba)'
_chemical_formula_sum 'Ba2 Sb2 Zn'
_chemical_formula_weight 583.55
_chemical_name_systematic
; 
 ? 
;
_space_group_IT_number 72
_symmetry_cell_setting orthorhombic
_symmetry_space_group_name_Hall '-I 2 2c'
_symmetry_space_group_name_H-M 'I b a m'
_atom_sites_solution_primary direct
_atom_sites_solution_secondary difmap
_audit_creation_method SHELXL-97
_cell_angle_alpha 90.00
_cell_angle_beta 90.00
_cell_angle_gamma 90.00
_cell_formula_units_Z 4
_cell_length_a 14.133(3)
_cell_length_b 7.1919(15)
_cell_length_c 6.9597(15)
_cell_measurement_reflns_used 482
_cell_measurement_temperature 200(2)
_cell_measurement_theta_max 28.28
_cell_measurement_theta_min 2.88
_cell_volume 707.4(3)
_computing_cell_refinement 'Bruker SMART'
_computing_data_collection 'Bruker SMART'
_computing_data_reduction 'Bruker SAINT'
_computing_molecular_graphics 'Bruker SHELXTL'
_computing_publication_material 'Bruker SHELXTL'
_computing_structure_refinement 'SHELXL-97 (Sheldrick, 1997)'
_computing_structure_solution 'SHELXS-97 (Sheldrick, 1990)'
_diffrn_ambient_temperature 200(2)
_diffrn_measured_fraction_theta_full 1.000
_diffrn_measured_fraction_theta_max 1.000
_diffrn_measurement_device_type 'CCD area detector'
_diffrn_measurement_method 'phi and omega scans'
_diffrn_radiation_monochromator graphite
_diffrn_radiation_source 'fine-focus sealed tube'
_diffrn_radiation_type MoK\a
_diffrn_radiation_wavelength 0.71073
_diffrn_reflns_av_R_equivalents 0.0347
_diffrn_reflns_av_sigmaI/netI 0.0170
_diffrn_reflns_limit_h_max 18
_diffrn_reflns_limit_h_min -18
_diffrn_reflns_limit_k_max 9
_diffrn_reflns_limit_k_min -9
_diffrn_reflns_limit_l_max 9
_diffrn_reflns_limit_l_min -9
_diffrn_reflns_number 4628
_diffrn_reflns_theta_full 28.28
_diffrn_reflns_theta_max 28.28
_diffrn_reflns_theta_min 2.88
_exptl_absorpt_coefficient_mu 21.714
_exptl_absorpt_correction_T_max 0.4098
_exptl_absorpt_correction_T_min 0.3117
_exptl_absorpt_correction_type multi-scan
_exptl_absorpt_process_details
; 
SADABS (Sheldrick, 2003) 
;
_exptl_crystal_colour black
_exptl_crystal_density_diffrn 5.479
_exptl_crystal_density_method 'not measured'
_exptl_crystal_description block
_exptl_crystal_F_000 976
_exptl_crystal_size_max 0.07
_exptl_crystal_size_mid 0.07
_exptl_crystal_size_min 0.05
_refine_diff_density_max 0.830
_refine_diff_density_min -0.603
_refine_diff_density_rms 0.162
_refine_ls_extinction_coef 0.00053(4)
_refine_ls_extinction_expression Fc^*^=kFc[1+0.001xFc^2^\l^3^/sin(2\q)]^-1/4^
_refine_ls_extinction_method SHELXL
_refine_ls_goodness_of_fit_ref 1.072
_refine_ls_matrix_type full
_refine_ls_number_parameters 17
_refine_ls_number_reflns 482
_refine_ls_number_restraints 0
_refine_ls_restrained_S_all 1.072
_refine_ls_R_factor_all 0.0187
_refine_ls_R_factor_gt 0.0151
_refine_ls_shift/su_max 0.002
_refine_ls_shift/su_mean 0.001
_refine_ls_structure_factor_coef Fsqd
_refine_ls_weighting_details 'calc w=1/[\s^2^(Fo^2^)+(0.0140P)^2^+0.0656P] where P=(Fo^2^+2Fc^2^)/3'
_refine_ls_weighting_scheme calc
_refine_ls_wR_factor_gt 0.0304
_refine_ls_wR_factor_ref 0.0312
_reflns_number_gt 438
_reflns_number_total 482
_reflns_threshold_expression >2sigma(I)
_cod_data_source_file ic100296x_si_002_2.cif
_cod_data_source_block Ba2ZnSb2
_cod_original_sg_symbol_Hall -I22c
_cod_database_code 4315626

loop_
_symmetry_equiv_pos_as_xyz
'x, y, z'
'-x, -y, z'
'-x+1/2, y+1/2, -z'
'x+1/2, -y+1/2, -z'
'x+1/2, y+1/2, z+1/2'
'-x+1/2, -y+1/2, z+1/2'
'-x+1, y+1, -z+1/2'
'x+1, -y+1, -z+1/2'
'-x, -y, -z'
'x, y, -z'
'x-1/2, -y-1/2, z'
'-x-1/2, y-1/2, z'
'-x+1/2, -y+1/2, -z+1/2'
'x+1/2, y+1/2, -z+1/2'
'x, -y, z+1/2'
'-x, y, z+1/2'

loop_
_atom_site_label
_atom_site_type_symbol
_atom_site_fract_x
_atom_site_fract_y
_atom_site_fract_z
_atom_site_U_iso_or_equiv
_atom_site_adp_type
_atom_site_occupancy
_atom_site_symmetry_multiplicity
_atom_site_calc_flag
_atom_site_refinement_flags
_atom_site_disorder_assembly
_atom_site_disorder_group
Ba1 Ba 0.36271(2) 0.29777(4) 0.0000 0.01389(10) Uani 1 2 d S . .
Sb1 Sb 0.11101(2) 0.29336(5) 0.0000 0.01285(10) Uani 1 2 d S . .
Zn1 Zn 0.5000 0.0000 0.2500 0.01388(18) Uani 1 4 d S . .

loop_
_atom_site_aniso_label
_atom_site_aniso_U_11
_atom_site_aniso_U_22
_atom_site_aniso_U_33
_atom_site_aniso_U_23
_atom_site_aniso_U_13
_atom_site_aniso_U_12
Ba1 0.01406(16) 0.01422(16) 0.01341(17) 0.000 0.000 0.00102(12)
Sb1 0.01294(18) 0.01349(17) 0.01213(18) 0.000 0.000 0.00158(13)
Zn1 0.0145(4) 0.0134(4) 0.0137(4) 0.000 0.000 0.000

loop_
_atom_type_symbol
_atom_type_description
_atom_type_scat_dispersion_real
_atom_type_scat_dispersion_imag
_atom_type_scat_source
Zn Zn 0.2839 1.4301 'International Tables Vol C Tables 4.2.6.8 and 6.1.1.4'
Sb Sb -0.5866 1.5461 'International Tables Vol C Tables 4.2.6.8 and 6.1.1.4'
Ba Ba -0.3244 2.2819 'International Tables Vol C Tables 4.2.6.8 and 6.1.1.4'

loop_
_geom_angle_atom_site_label_1
_geom_angle_atom_site_label_2
_geom_angle_atom_site_label_3
_geom_angle
_geom_angle_site_symmetry_1
_geom_angle_site_symmetry_3
_geom_angle_publ_flag
Zn1 Ba1 Zn1 62.104(14) . 9_655 ?
Zn1 Ba1 Sb1 124.716(11) . . ?
Zn1 Ba1 Sb1 124.716(11) 9_655 . ?
Zn1 Ba1 Sb1 109.103(13) . 13_554 ?
Zn1 Ba1 Sb1 47.077(7) 9_655 13_554 ?
Sb1 Ba1 Sb1 95.893(7) . 13_554 ?
Zn1 Ba1 Sb1 47.077(7) . 13 ?
Zn1 Ba1 Sb1 109.103(13) 9_655 13 ?
Sb1 Ba1 Sb1 95.893(8) . 13 ?
Sb1 Ba1 Sb1 155.570(15) 13_554 13 ?
Zn1 Ba1 Sb1 47.001(7) . 11_665 ?
Zn1 Ba1 Sb1 47.001(7) 9_655 11_665 ?
Sb1 Ba1 Sb1 168.909(11) . 11_665 ?
Sb1 Ba1 Sb1 82.164(8) 13_554 11_665 ?
Sb1 Ba1 Sb1 82.164(8) 13 11_665 ?
Zn1 Ba1 Sb1 124.879(12) . 3 ?
Zn1 Ba1 Sb1 124.879(12) 9_655 3 ?
Sb1 Ba1 Sb1 96.460(11) . 3 ?
Sb1 Ba1 Sb1 99.920(8) 13_554 3 ?
Sb1 Ba1 Sb1 99.920(8) 13 3 ?
Sb1 Ba1 Sb1 94.630(11) 11_665 3 ?
Zn1 Ba1 Sb1 46.357(8) . 3_545 ?
Zn1 Ba1 Sb1 46.357(8) 9_655 3_545 ?
Sb1 Ba1 Sb1 95.334(11) . 3_545 ?
Sb1 Ba1 Sb1 78.829(8) 13_554 3_545 ?
Sb1 Ba1 Sb1 78.829(8) 13 3_545 ?
Sb1 Ba1 Sb1 73.575(10) 11_665 3_545 ?
Sb1 Ba1 Sb1 168.206(15) 3 3_545 ?
Zn1 Ba1 Ba1 90.654(14) . 15_565 ?
Zn1 Ba1 Ba1 143.411(8) 9_655 15_565 ?
Sb1 Ba1 Ba1 90.329(5) . 15_565 ?
Sb1 Ba1 Ba1 150.220(13) 13_554 15_565 ?
Sb1 Ba1 Ba1 50.815(12) 13 15_565 ?
Sb1 Ba1 Ba1 96.761(5) 11_665 15_565 ?
Sb1 Ba1 Ba1 50.365(10) 3 15_565 ?
Sb1 Ba1 Ba1 129.643(10) 3_545 15_565 ?
Zn1 Ba1 Ba1 143.411(7) . 15_564 ?
Zn1 Ba1 Ba1 90.654(14) 9_655 15_564 ?
Sb1 Ba1 Ba1 90.329(5) . 15_564 ?
Sb1 Ba1 Ba1 50.815(12) 13_554 15_564 ?
Sb1 Ba1 Ba1 150.220(13) 13 15_564 ?
Sb1 Ba1 Ba1 96.761(5) 11_665 15_564 ?
Sb1 Ba1 Ba1 50.365(10) 3 15_564 ?
Sb1 Ba1 Ba1 129.643(11) 3_545 15_564 ?
Ba1 Ba1 Ba1 100.22(2) 15_565 15_564 ?
Zn1 Ba1 Ba1 132.016(15) . 13_554 ?
Zn1 Ba1 Ba1 85.203(14) 9_655 13_554 ?
Sb1 Ba1 Ba1 47.973(10) . 13_554 ?
Sb1 Ba1 Ba1 47.919(12) 13_554 13_554 ?
Sb1 Ba1 Ba1 139.158(13) 13 13_554 ?
Sb1 Ba1 Ba1 129.079(11) 11_665 13_554 ?
Sb1 Ba1 Ba1 102.275(9) 3 13_554 ?
Sb1 Ba1 Ba1 85.680(10) 3_545 13_554 ?
Ba1 Ba1 Ba1 130.726(12) 15_565 13_554 ?
Ba1 Ba1 Ba1 62.124(11) 15_564 13_554 ?
Zn1 Ba1 Ba1 85.203(14) . 13 ?
Zn1 Ba1 Ba1 132.016(15) 9_655 13 ?
Sb1 Ba1 Ba1 47.973(10) . 13 ?
Sb1 Ba1 Ba1 139.158(14) 13_554 13 ?
Sb1 Ba1 Ba1 47.919(12) 13 13 ?
Sb1 Ba1 Ba1 129.079(11) 11_665 13 ?
Sb1 Ba1 Ba1 102.275(9) 3 13 ?
Sb1 Ba1 Ba1 85.680(10) 3_545 13 ?
Ba1 Ba1 Ba1 62.124(11) 15_565 13 ?
Ba1 Ba1 Ba1 130.726(12) 15_564 13 ?
Ba1 Ba1 Ba1 93.751(19) 13_554 13 ?
Zn1 Sb1 Zn1 77.679(17) 13 5_454 ?
Zn1 Sb1 Ba1 124.102(11) 13 . ?
Zn1 Sb1 Ba1 124.102(11) 5_454 . ?
Zn1 Sb1 Ba1 140.401(11) 13 13_554 ?
Zn1 Sb1 Ba1 62.912(11) 5_454 13_554 ?
Ba1 Sb1 Ba1 84.108(7) . 13_554 ?
Zn1 Sb1 Ba1 62.912(11) 13 13 ?
Zn1 Sb1 Ba1 140.401(11) 5_454 13 ?
Ba1 Sb1 Ba1 84.108(8) . 13 ?
Ba1 Sb1 Ba1 155.570(15) 13_554 13 ?
Zn1 Sb1 Ba1 62.774(11) 13 11_565 ?
Zn1 Sb1 Ba1 62.774(11) 5_454 11_565 ?
Ba1 Sb1 Ba1 169.931(11) . 11_565 ?
Ba1 Sb1 Ba1 93.941(8) 13_554 11_565 ?
Ba1 Sb1 Ba1 93.941(8) 13 11_565 ?
Zn1 Sb1 Ba1 126.255(11) 13 3_545 ?
Zn1 Sb1 Ba1 126.255(10) 5_454 3_545 ?
Ba1 Sb1 Ba1 84.563(10) . 3_545 ?
Ba1 Sb1 Ba1 78.819(8) 13_554 3_545 ?
Ba1 Sb1 Ba1 78.819(8) 13 3_545 ?
Ba1 Sb1 Ba1 85.368(11) 11_565 3_545 ?
Zn1 Sb1 Ba1 61.621(10) 13 3 ?
Zn1 Sb1 Ba1 61.621(10) 5_454 3 ?
Ba1 Sb1 Ba1 83.644(10) . 3 ?
Ba1 Sb1 Ba1 99.934(8) 13_554 3 ?
Ba1 Sb1 Ba1 99.934(8) 13 3 ?
Ba1 Sb1 Ba1 106.425(10) 11_565 3 ?
Ba1 Sb1 Ba1 168.207(15) 3_545 3 ?
Sb1 Zn1 Sb1 111.131(18) 3_545 13 ?
Sb1 Zn1 Sb1 115.221(19) 3_545 5_545 ?
Sb1 Zn1 Sb1 102.321(17) 13 5_545 ?
Sb1 Zn1 Sb1 102.321(17) 3_545 11_665 ?
Sb1 Zn1 Sb1 115.221(19) 13 11_665 ?
Sb1 Zn1 Sb1 111.130(18) 5_545 11_665 ?
Sb1 Zn1 Ba1 70.010(15) 3_545 15 ?
Sb1 Zn1 Ba1 72.022(16) 13 15 ?
Sb1 Zn1 Ba1 70.225(15) 5_545 15 ?
Sb1 Zn1 Ba1 171.430(6) 11_665 15 ?
Sb1 Zn1 Ba1 171.430(6) 3_545 7_545 ?
Sb1 Zn1 Ba1 70.224(15) 13 7_545 ?
Sb1 Zn1 Ba1 72.022(16) 5_545 7_545 ?
Sb1 Zn1 Ba1 70.010(15) 11_665 7_545 ?
Ba1 Zn1 Ba1 117.895(14) 15 7_545 ?
Sb1 Zn1 Ba1 70.224(15) 3_545 9_655 ?
Sb1 Zn1 Ba1 171.430(6) 13 9_655 ?
Sb1 Zn1 Ba1 70.010(15) 5_545 9_655 ?
Sb1 Zn1 Ba1 72.022(16) 11_665 9_655 ?
Ba1 Zn1 Ba1 101.176(17) 15 9_655 ?
Ba1 Zn1 Ba1 109.775(16) 7_545 9_655 ?
Sb1 Zn1 Ba1 72.022(16) 3_545 . ?
Sb1 Zn1 Ba1 70.010(15) 13 . ?
Sb1 Zn1 Ba1 171.430(6) 5_545 . ?
Sb1 Zn1 Ba1 70.225(15) 11_665 . ?
Ba1 Zn1 Ba1 109.774(17) 15 . ?
Ba1 Zn1 Ba1 101.177(17) 7_545 . ?
Ba1 Zn1 Ba1 117.896(14) 9_655 . ?

loop_
_geom_bond_atom_site_label_1
_geom_bond_atom_site_label_2
_geom_bond_distance
_geom_bond_site_symmetry_2
_geom_bond_publ_flag
Ba1 Zn1 3.3731(5) . ?
Ba1 Zn1 3.3731(5) 9_655 ?
Ba1 Sb1 3.5574(8) . ?
Ba1 Sb1 3.5605(7) 13_554 ?
Ba1 Sb1 3.5605(7) 13 ?
Ba1 Sb1 3.5697(8) 11_665 ?
Ba1 Sb1 3.5835(9) 3 ?
Ba1 Sb1 3.6467(9) 3_545 ?
Ba1 Ba1 4.5355(8) 15_565 ?
Ba1 Ba1 4.5355(8) 15_564 ?
Ba1 Ba1 4.7678(8) 13_554 ?
Ba1 Ba1 4.7678(8) 13 ?
Sb1 Zn1 2.7744(4) 13 ?
Sb1 Zn1 2.7744(4) 5_454 ?
Sb1 Ba1 3.5605(7) 13_554 ?
Sb1 Ba1 3.5605(7) 13 ?
Sb1 Ba1 3.5697(8) 11_565 ?
Sb1 Ba1 3.5835(9) 3_545 ?
Sb1 Ba1 3.6467(9) 3 ?
Zn1 Sb1 2.7744(4) 3_545 ?
Zn1 Sb1 2.7744(4) 13 ?
Zn1 Sb1 2.7744(4) 5_545 ?
Zn1 Sb1 2.7744(4) 11_665 ?
Zn1 Ba1 3.3731(5) 15 ?
Zn1 Ba1 3.3731(5) 7_545 ?
Zn1 Ba1 3.3731(5) 9_655 ?
